data_7122407
loop_
_publ_author_name
'Zheng, Kailu'
'Zhuang, Shiyi'
'Shu, Wenming'
'Wu, Yandong'
'Yang, Chuluo'
'Wu, Anxin'

_publ_section_title
;
 Molecular iodine-mediated formal [2+1+1+1] cycloaddition access to
 pyrrolo[2,1-a]isoquinolines with DMSO as the methylene source.
;
_journal_issue 84
_journal_name_full 'Chemical communications (Cambridge, England)'
_journal_page_first 11897
_journal_page_last 11900
_journal_paper_doi 10.1039/c8cc06908e
_journal_volume 54
_journal_year 2018
_chemical_formula_moiety 'C26 H17 Br2 N O2'
_chemical_formula_sum 'C26 H17 Br2 N O2'
_chemical_formula_weight 535.22
_space_group_crystal_system monoclinic
_space_group_IT_number 14
_space_group_name_Hall '-P 2ybc'
_space_group_name_H-M_alt 'P 1 21/c 1'
_symmetry_space_group_name_Hall '-P 2ybc'
_symmetry_space_group_name_H-M 'P 1 21/c 1'
_atom_sites_solution_hydrogens geom
_atom_sites_solution_primary direct
_audit_creation_date 2018-01-29
_audit_creation_method
;
Olex2 1.2
(compiled 2017.08.10 svn.r3458 for OlexSys, GUI svn.r5381)
;
_audit_update_record
;
2018-05-13 deposited with the CCDC.
2018-09-25 downloaded from the CCDC.
;
_cell_angle_alpha 90
_cell_angle_beta 107.507(9)
_cell_angle_gamma 90
_cell_formula_units_Z 4
_cell_length_a 8.7349(8)
_cell_length_b 22.1152(14)
_cell_length_c 11.5746(9)
_cell_measurement_reflns_used 2804
_cell_measurement_temperature 100.00(10)
_cell_measurement_theta_max 28.2070
_cell_measurement_theta_min 2.5970
_cell_volume 2132.3(3)
_computing_cell_refinement 'CrysAlisPro 1.171.38.43f (Rigaku OD, 2015)'
_computing_data_collection 'CrysAlisPro 1.171.38.43f (Rigaku OD, 2015)'
_computing_data_reduction 'CrysAlisPro 1.171.38.43f (Rigaku OD, 2015)'
_computing_molecular_graphics 'Olex2 (Dolomanov et al., 2009)'
_computing_publication_material 'Olex2 (Dolomanov et al., 2009)'
_computing_structure_refinement 'ShelXL (Sheldrick, 2015)'
_computing_structure_solution 'ShelXT (Sheldrick, 2015)'
_diffrn_ambient_environment N~2~
_diffrn_ambient_temperature 100.00(10)
_diffrn_detector 'CCD plate'
_diffrn_detector_area_resol_mean 5.2684
_diffrn_detector_type AtlasS2
_diffrn_measured_fraction_theta_full 0.995
_diffrn_measured_fraction_theta_max 0.839
_diffrn_measurement_details
;
List of Runs (angles in degrees, time in seconds):

  # Type    Start    End  Width  t~exp~   \w     \q     \k     \f   Frames
#--------------------------------------------------------------------------
  1  \w    -25.00  88.00   1.00    1.80    --   11.74  19.00  60.00  113
  2  \w     11.00  36.00   1.00    1.80    --   11.74 -37.00-150.00   25
  3  \w     -4.00  27.00   1.00    1.80    --  -11.59 -99.00-180.00   31
  4  \w    -36.00 -17.00   1.00    1.80    --   11.74 -37.00-150.00   19
;
_diffrn_measurement_device 'four-circle diffractometer'
_diffrn_measurement_device_type 'SuperNova, Dual, Cu at zero, AtlasS2'
_diffrn_measurement_method '\w scans'
_diffrn_orient_matrix_type 'CrysAlisPro convention (1999,Acta A55,543-557)'
_diffrn_orient_matrix_UB_11 0.0496057000
_diffrn_orient_matrix_UB_12 0.0258536000
_diffrn_orient_matrix_UB_13 0.0050708000
_diffrn_orient_matrix_UB_21 0.0689056000
_diffrn_orient_matrix_UB_22 -0.0181442000
_diffrn_orient_matrix_UB_23 0.0257684000
_diffrn_orient_matrix_UB_31 0.0065491000
_diffrn_orient_matrix_UB_32 -0.0057424000
_diffrn_orient_matrix_UB_33 -0.0585685000
_diffrn_radiation_monochromator mirror
_diffrn_radiation_probe x-ray
_diffrn_radiation_type MoK\a
_diffrn_radiation_wavelength 0.71073
_diffrn_reflns_av_R_equivalents 0.0555
_diffrn_reflns_av_unetI/netI 0.0955
_diffrn_reflns_Laue_measured_fraction_full 0.995
_diffrn_reflns_Laue_measured_fraction_max 0.839
_diffrn_reflns_limit_h_max 7
_diffrn_reflns_limit_h_min -12
_diffrn_reflns_limit_k_max 20
_diffrn_reflns_limit_k_min -30
_diffrn_reflns_limit_l_max 15
_diffrn_reflns_limit_l_min -14
_diffrn_reflns_number 10593
_diffrn_reflns_point_group_measured_fraction_full 0.995
_diffrn_reflns_point_group_measured_fraction_max 0.839
_diffrn_reflns_theta_full 26.000
_diffrn_reflns_theta_max 29.489
_diffrn_reflns_theta_min 2.062
_diffrn_source 'micro-focus sealed X-ray tube'
_diffrn_source_type 'SuperNova (Mo) X-ray Source'
_exptl_absorpt_coefficient_mu 3.826
_exptl_absorpt_correction_T_max 1.00000
_exptl_absorpt_correction_T_min 0.65711
_exptl_absorpt_correction_type multi-scan
_exptl_absorpt_process_details
;
CrysAlisPro 1.171.38.43f (Rigaku Oxford Diffraction, 2015)
Empirical absorption correction using spherical harmonics,
 implemented in SCALE3 ABSPACK scaling algorithm.
;
_exptl_crystal_colour colourless
_exptl_crystal_colour_primary colourless
_exptl_crystal_density_diffrn 1.667
_exptl_crystal_description block
_exptl_crystal_F_000 1064
_exptl_crystal_size_max 0.13
_exptl_crystal_size_mid 0.12
_exptl_crystal_size_min 0.11
_refine_diff_density_max 0.825
_refine_diff_density_min -0.803
_refine_diff_density_rms 0.127
_refine_ls_extinction_method none
_refine_ls_goodness_of_fit_ref 1.044
_refine_ls_hydrogen_treatment constr
_refine_ls_matrix_type full
_refine_ls_number_parameters 280
_refine_ls_number_reflns 4967
_refine_ls_number_restraints 0
_refine_ls_restrained_S_all 1.044
_refine_ls_R_factor_all 0.0760
_refine_ls_R_factor_gt 0.0513
_refine_ls_shift/su_max 0.001
_refine_ls_shift/su_mean 0.000
_refine_ls_structure_factor_coef Fsqd
_refine_ls_weighting_details 'w=1/[\s^2^(Fo^2^)+(0.0221P)^2^] where P=(Fo^2^+2Fc^2^)/3'
_refine_ls_weighting_scheme calc
_refine_ls_wR_factor_gt 0.0849
_refine_ls_wR_factor_ref 0.0961
_reflns_Friedel_coverage 0.000
_reflns_number_gt 3729
_reflns_number_total 4967
_reflns_threshold_expression 'I > 2\s(I)'
_cod_data_source_file c8cc06908e2.cif
_cod_data_source_block exp_1228
_cod_depositor_comments 'Adding full bibliography for 7122405--7122407.cif.'
_cod_original_cell_volume 2132.4(3)
_cod_database_code 7122407
_shelx_shelxl_version_number 2017/1
_shelx_space_group_comment
;
The symmetry employed for this shelxl refinement is uniquely defined
by the following loop, which should always be used as a source of
symmetry information in preference to the above space-group names.
They are only intended as comments.
;
_reflns_odcompleteness_completeness 99.15
_reflns_odcompleteness_iscentric 1
_reflns_odcompleteness_theta 26.32
_olex2_refinement_description
;
1. Fixed Uiso
 At 1.2 times of:
  All C(H) groups, All C(H,H) groups
2.a Secondary CH2 refined with riding coordinates:
 C6(H6A,H6B), C5(H5A,H5B)
2.b Aromatic/amide H refined with riding coordinates:
 C25(H25), C2(H2), C15(H15), C19(H19), C26(H26), C18(H18), C22(H22), C12(H12),
 C10(H10), C9(H9), C23(H23), C16(H16), C11(H11)
;
_olex2_date_sample_data_collection 2018-01-27
_olex2_submission_special_instructions 'No special instructions were received'
_oxdiff_exptl_absorpt_empirical_details
;
Empirical correction (ABSPACK) includes:
- Absorption correction using spherical harmonics
- Frame scaling
- Detector area scaling
;
_oxdiff_exptl_absorpt_empirical_full_max 1.184
_oxdiff_exptl_absorpt_empirical_full_min 0.834

loop_
_space_group_symop_operation_xyz
'x, y, z'
'-x, y+1/2, -z+1/2'
'-x, -y, -z'
'x, -y-1/2, z-1/2'

loop_
_atom_site_label
_atom_site_type_symbol
_atom_site_fract_x
_atom_site_fract_y
_atom_site_fract_z
_atom_site_U_iso_or_equiv
_atom_site_adp_type
_atom_site_occupancy
_atom_site_site_symmetry_order
_atom_site_calc_flag
_atom_site_refinement_flags_posn
Br1 Br 0.34203(5) 0.13735(2) 0.55707(3) 0.01805(12) Uani 1 1 d .
Br2 Br 0.90637(5) 0.25124(2) 1.22574(4) 0.02647(13) Uani 1 1 d .
O1 O 0.6599(3) 0.38601(13) 0.3649(2) 0.0248(7) Uani 1 1 d .
O2 O 0.8007(3) 0.52002(12) 0.9249(2) 0.0213(6) Uani 1 1 d .
N1 N 0.7833(4) 0.50493(14) 0.6710(2) 0.0118(7) Uani 1 1 d .
C24 C 0.4158(4) 0.21325(17) 0.5202(3) 0.0141(8) Uani 1 1 d .
C25 C 0.5018(4) 0.21630(18) 0.4370(3) 0.0154(8) Uani 1 1 d .
H25 H 0.515906 0.181903 0.395064 0.019 Uiso 1 1 calc R
C2 C 0.7129(4) 0.40913(17) 0.6846(3) 0.0118(8) Uani 1 1 d .
H2 H 0.694627 0.371984 0.715728 0.014 Uiso 1 1 calc R
C20 C 0.6295(4) 0.37892(17) 0.4607(3) 0.0134(8) Uani 1 1 d .
C15 C 0.7593(4) 0.41505(17) 1.0569(3) 0.0136(8) Uani 1 1 d .
H15 H 0.701895 0.448487 1.069651 0.016 Uiso 1 1 calc R
C19 C 0.9149(4) 0.36571(17) 0.9454(3) 0.0122(8) Uani 1 1 d .
H19 H 0.959313 0.365616 0.881771 0.015 Uiso 1 1 calc R
C26 C 0.5663(4) 0.27106(18) 0.4172(3) 0.0155(9) Uani 1 1 d .
H26 H 0.623228 0.273508 0.361204 0.019 Uiso 1 1 calc R
C1 C 0.6821(4) 0.42254(17) 0.5611(3) 0.0124(8) Uani 1 1 d .
C7 C 0.8608(4) 0.56879(18) 0.4867(3) 0.0148(8) Uani 1 1 d .
C17 C 0.8723(4) 0.31847(17) 1.1169(3) 0.0139(8) Uani 1 1 d .
C8 C 0.7431(4) 0.52304(18) 0.4570(3) 0.0123(8) Uani 1 1 d .
C18 C 0.9403(4) 0.31683(18) 1.0236(3) 0.0152(8) Uani 1 1 d .
H18 H 1.001231 0.283888 1.013566 0.018 Uiso 1 1 calc R
C4 C 0.7311(4) 0.48276(18) 0.5552(3) 0.0143(8) Uani 1 1 d .
C22 C 0.4526(4) 0.31919(17) 0.5589(3) 0.0130(8) Uani 1 1 d .
H22 H 0.433740 0.353890 0.597964 0.016 Uiso 1 1 calc R
C12 C 0.8851(5) 0.60490(18) 0.3952(3) 0.0180(9) Uani 1 1 d .
H12 H 0.965221 0.634185 0.414326 0.022 Uiso 1 1 calc R
C14 C 0.8240(4) 0.41486(17) 0.9606(3) 0.0131(8) Uani 1 1 d .
C13 C 0.8023(4) 0.46983(18) 0.8820(3) 0.0135(8) Uani 1 1 d .
C10 C 0.6703(5) 0.55445(19) 0.2475(3) 0.0200(9) Uani 1 1 d .
H10 H 0.604778 0.550554 0.167986 0.024 Uiso 1 1 calc R
C9 C 0.6470(5) 0.51710(18) 0.3369(3) 0.0171(9) Uani 1 1 d .
H9 H 0.566713 0.487879 0.316770 0.020 Uiso 1 1 calc R
C23 C 0.3878(4) 0.26466(18) 0.5787(3) 0.0140(8) Uani 1 1 d .
H23 H 0.325587 0.262502 0.631187 0.017 Uiso 1 1 calc R
C21 C 0.5466(4) 0.32239(18) 0.4803(3) 0.0134(8) Uani 1 1 d .
C3 C 0.7744(4) 0.45970(17) 0.7524(3) 0.0131(8) Uani 1 1 d .
C16 C 0.7801(5) 0.36563(18) 1.1337(3) 0.0158(9) Uani 1 1 d .
H16 H 0.732280 0.364583 1.195467 0.019 Uiso 1 1 calc R
C11 C 0.7913(5) 0.59768(19) 0.2762(3) 0.0217(10) Uani 1 1 d .
H11 H 0.809212 0.621715 0.215653 0.026 Uiso 1 1 calc R
C6 C 0.9566(5) 0.57812(18) 0.6175(3) 0.0170(9) Uani 1 1 d .
H6A H 0.996049 0.619351 0.629408 0.020 Uiso 1 1 calc R
H6B H 1.048249 0.551082 0.638840 0.020 Uiso 1 1 calc R
C5 C 0.8515(5) 0.56570(17) 0.6984(3) 0.0152(9) Uani 1 1 d .
H5A H 0.914992 0.568208 0.782904 0.018 Uiso 1 1 calc R
H5B H 0.766160 0.595448 0.683574 0.018 Uiso 1 1 calc R

loop_
_atom_site_aniso_label
_atom_site_aniso_U_11
_atom_site_aniso_U_22
_atom_site_aniso_U_33
_atom_site_aniso_U_23
_atom_site_aniso_U_13
_atom_site_aniso_U_12
Br1 0.0177(2) 0.0118(2) 0.0244(2) 0.00109(17) 0.00603(17) -0.00313(17)
Br2 0.0384(3) 0.0176(3) 0.0224(2) 0.00742(17) 0.00747(19) -0.0019(2)
O1 0.0380(19) 0.0209(17) 0.0208(14) -0.0053(13) 0.0167(13) -0.0086(15)
O2 0.0318(18) 0.0111(16) 0.0217(14) -0.0020(12) 0.0089(13) 0.0024(13)
N1 0.0118(17) 0.0066(17) 0.0162(15) -0.0011(13) 0.0033(13) -0.0003(13)
C24 0.013(2) 0.009(2) 0.0178(18) 0.0025(16) 0.0014(16) -0.0019(17)
C25 0.017(2) 0.009(2) 0.0181(19) -0.0047(16) 0.0016(16) 0.0017(17)
C2 0.012(2) 0.006(2) 0.0206(18) 0.0051(16) 0.0083(16) -0.0005(16)
C20 0.015(2) 0.006(2) 0.0202(19) -0.0026(16) 0.0060(16) -0.0016(16)
C15 0.016(2) 0.011(2) 0.0118(17) -0.0078(16) 0.0015(15) -0.0009(17)
C19 0.013(2) 0.012(2) 0.0127(17) 0.0011(16) 0.0049(15) -0.0044(16)
C26 0.010(2) 0.017(2) 0.0167(18) 0.0023(17) 0.0000(16) -0.0023(17)
C1 0.010(2) 0.010(2) 0.0186(18) 0.0022(16) 0.0054(15) 0.0002(16)
C7 0.014(2) 0.012(2) 0.0202(19) -0.0001(17) 0.0065(16) 0.0038(17)
C17 0.013(2) 0.009(2) 0.0177(19) 0.0016(16) 0.0007(16) -0.0040(17)
C8 0.010(2) 0.011(2) 0.0167(18) -0.0009(16) 0.0053(15) 0.0019(16)
C18 0.015(2) 0.011(2) 0.0185(19) -0.0030(17) 0.0021(16) -0.0006(17)
C4 0.010(2) 0.015(2) 0.0174(18) -0.0006(17) 0.0026(16) -0.0012(16)
C22 0.015(2) 0.009(2) 0.0119(17) -0.0052(16) 0.0007(15) 0.0013(17)
C12 0.020(2) 0.014(2) 0.0211(19) 0.0030(17) 0.0073(17) -0.0014(18)
C14 0.011(2) 0.010(2) 0.0171(18) -0.0033(16) 0.0018(15) 0.0017(16)
C13 0.010(2) 0.011(2) 0.0171(18) -0.0017(16) 0.0011(15) 0.0007(16)
C10 0.017(2) 0.023(3) 0.0187(19) 0.0005(18) 0.0034(17) 0.0052(19)
C9 0.015(2) 0.014(2) 0.0208(19) 0.0010(17) 0.0039(17) 0.0028(17)
C23 0.011(2) 0.014(2) 0.0170(19) -0.0003(16) 0.0047(16) -0.0033(16)
C21 0.011(2) 0.014(2) 0.0138(17) 0.0005(16) 0.0009(15) -0.0028(17)
C3 0.012(2) 0.008(2) 0.0195(18) 0.0026(16) 0.0052(16) 0.0018(16)
C16 0.019(2) 0.014(2) 0.0141(18) 0.0045(16) 0.0048(16) -0.0042(17)
C11 0.025(2) 0.022(3) 0.021(2) 0.0090(18) 0.0103(18) 0.004(2)
C6 0.016(2) 0.012(2) 0.0211(19) 0.0016(17) 0.0026(17) 0.0022(17)
C5 0.021(2) 0.009(2) 0.0154(18) 0.0007(16) 0.0044(16) -0.0029(17)

loop_
_atom_type_symbol
_atom_type_description
_atom_type_scat_dispersion_real
_atom_type_scat_dispersion_imag
_atom_type_scat_source
C C 0.0033 0.0016 'International Tables Vol C Tables 4.2.6.8 and 6.1.1.4'
H H 0.0000 0.0000 'International Tables Vol C Tables 4.2.6.8 and 6.1.1.4'
Br Br -0.2901 2.4595 'International Tables Vol C Tables 4.2.6.8 and 6.1.1.4'
N N 0.0061 0.0033 'International Tables Vol C Tables 4.2.6.8 and 6.1.1.4'
O O 0.0106 0.0060 'International Tables Vol C Tables 4.2.6.8 and 6.1.1.4'

loop_
_geom_angle_atom_site_label_1
_geom_angle_atom_site_label_2
_geom_angle_atom_site_label_3
_geom_angle
C4 N1 C3 109.6(3)
C4 N1 C5 122.3(3)
C3 N1 C5 127.9(3)
C25 C24 Br1 119.4(3)
C23 C24 Br1 119.7(3)
C23 C24 C25 120.8(3)
C24 C25 H25 120.4
C26 C25 C24 119.3(3)
C26 C25 H25 120.4
C1 C2 H2 125.4
C3 C2 H2 125.4
C3 C2 C1 109.3(3)
O1 C20 C1 121.9(3)
O1 C20 C21 119.4(3)
C1 C20 C21 118.5(3)
C14 C15 H15 119.8
C16 C15 H15 119.8
C16 C15 C14 120.3(4)
C18 C19 H19 119.5
C18 C19 C14 120.9(3)
C14 C19 H19 119.5
C25 C26 H26 119.7
C25 C26 C21 120.5(3)
C21 C26 H26 119.7
C2 C1 C20 125.7(3)
C2 C1 C4 106.4(3)
C4 C1 C20 127.4(3)
C8 C7 C6 119.1(3)
C12 C7 C8 119.6(3)
C12 C7 C6 121.3(4)
C18 C17 Br2 118.5(3)
C16 C17 Br2 118.7(3)
C16 C17 C18 122.8(3)
C7 C8 C4 117.5(3)
C9 C8 C7 119.1(3)
C9 C8 C4 123.4(4)
C19 C18 H18 121.0
C17 C18 C19 118.0(4)
C17 C18 H18 121.0
N1 C4 C1 107.9(3)
N1 C4 C8 117.3(3)
C1 C4 C8 134.8(3)
C23 C22 H22 119.9
C23 C22 C21 120.1(3)
C21 C22 H22 119.9
C7 C12 H12 119.7
C11 C12 C7 120.7(4)
C11 C12 H12 119.7
C15 C14 C13 118.4(3)
C19 C14 C15 119.3(3)
C19 C14 C13 122.2(3)
O2 C13 C14 120.5(3)
O2 C13 C3 122.6(3)
C3 C13 C14 116.8(3)
C9 C10 H10 119.9
C9 C10 C11 120.2(4)
C11 C10 H10 119.9
C8 C9 H9 119.8
C10 C9 C8 120.5(4)
C10 C9 H9 119.8
C24 C23 H23 120.2
C22 C23 C24 119.7(3)
C22 C23 H23 120.2
C26 C21 C20 117.5(3)
C26 C21 C22 119.4(3)
C22 C21 C20 123.1(3)
N1 C3 C13 123.9(3)
C2 C3 N1 106.8(3)
C2 C3 C13 128.6(3)
C15 C16 H16 120.7
C17 C16 C15 118.6(3)
C17 C16 H16 120.7
C12 C11 C10 119.9(4)
C12 C11 H11 120.1
C10 C11 H11 120.1
C7 C6 H6A 109.7
C7 C6 H6B 109.7
C7 C6 C5 109.8(3)
H6A C6 H6B 108.2
C5 C6 H6A 109.7
C5 C6 H6B 109.7
N1 C5 C6 108.3(3)
N1 C5 H5A 110.0
N1 C5 H5B 110.0
C6 C5 H5A 110.0
C6 C5 H5B 110.0
H5A C5 H5B 108.4

loop_
_geom_bond_atom_site_label_1
_geom_bond_atom_site_label_2
_geom_bond_distance
Br1 C24 1.893(4)
Br2 C17 1.913(4)
O1 C20 1.225(4)
O2 C13 1.218(4)
N1 C4 1.370(4)
N1 C3 1.392(4)
N1 C5 1.466(5)
C24 C25 1.390(5)
C24 C23 1.383(5)
C25 H25 0.9300
C25 C26 1.383(5)
C2 H2 0.9300
C2 C1 1.404(5)
C2 C3 1.379(5)
C20 C1 1.474(5)
C20 C21 1.496(5)
C15 H15 0.9300
C15 C14 1.393(5)
C15 C16 1.386(5)
C19 H19 0.9300
C19 C18 1.384(5)
C19 C14 1.388(5)
C26 H26 0.9300
C26 C21 1.388(5)
C1 C4 1.407(5)
C7 C8 1.409(5)
C7 C12 1.392(5)
C7 C6 1.508(5)
C17 C18 1.380(5)
C17 C16 1.367(5)
C8 C4 1.473(5)
C8 C9 1.397(5)
C18 H18 0.9300
C22 H22 0.9300
C22 C23 1.380(5)
C22 C21 1.399(5)
C12 H12 0.9300
C12 C11 1.384(5)
C14 C13 1.496(5)
C13 C3 1.464(5)
C10 H10 0.9300
C10 C9 1.386(5)
C10 C11 1.389(5)
C9 H9 0.9300
C23 H23 0.9300
C16 H16 0.9300
C11 H11 0.9300
C6 H6A 0.9700
C6 H6B 0.9700
C6 C5 1.520(5)
C5 H5A 0.9700
C5 H5B 0.9700

loop_
_geom_torsion_atom_site_label_1
_geom_torsion_atom_site_label_2
_geom_torsion_atom_site_label_3
_geom_torsion_atom_site_label_4
_geom_torsion
Br1 C24 C25 C26 -175.0(3)
Br1 C24 C23 C22 174.9(3)
Br2 C17 C18 C19 180.0(3)
Br2 C17 C16 C15 178.2(3)
O1 C20 C1 C2 -152.6(4)
O1 C20 C1 C4 18.4(6)
O1 C20 C21 C26 26.4(5)
O1 C20 C21 C22 -154.1(4)
O2 C13 C3 N1 16.6(6)
O2 C13 C3 C2 -152.7(4)
C24 C25 C26 C21 0.5(5)
C25 C24 C23 C22 -3.2(6)
C25 C26 C21 C20 175.7(3)
C25 C26 C21 C22 -3.8(5)
C2 C1 C4 N1 -2.2(4)
C2 C1 C4 C8 174.8(4)
C20 C1 C4 N1 -174.7(3)
C20 C1 C4 C8 2.4(7)
C15 C14 C13 O2 34.0(5)
C15 C14 C13 C3 -142.6(3)
C19 C14 C13 O2 -141.7(4)
C19 C14 C13 C3 41.7(5)
C1 C2 C3 N1 -0.4(4)
C1 C2 C3 C13 170.3(4)
C1 C20 C21 C26 -149.4(3)
C1 C20 C21 C22 30.1(5)
C7 C8 C4 N1 25.5(5)
C7 C8 C4 C1 -151.3(4)
C7 C8 C9 C10 2.0(6)
C7 C12 C11 C10 0.7(6)
C7 C6 C5 N1 54.7(4)
C8 C7 C12 C11 2.2(6)
C8 C7 C6 C5 -34.7(5)
C18 C19 C14 C15 0.7(5)
C18 C19 C14 C13 176.4(3)
C18 C17 C16 C15 -2.7(6)
C4 N1 C3 C2 -1.0(4)
C4 N1 C3 C13 -172.3(3)
C4 N1 C5 C6 -39.4(4)
C4 C8 C9 C10 -176.4(4)
C12 C7 C8 C4 175.0(3)
C12 C7 C8 C9 -3.5(5)
C12 C7 C6 C5 144.5(4)
C14 C15 C16 C17 3.5(6)
C14 C19 C18 C17 0.1(5)
C14 C13 C3 N1 -166.8(3)
C14 C13 C3 C2 23.9(6)
C9 C8 C4 N1 -156.0(3)
C9 C8 C4 C1 27.2(6)
C9 C10 C11 C12 -2.3(6)
C23 C24 C25 C26 3.1(5)
C23 C22 C21 C20 -175.8(3)
C23 C22 C21 C26 3.7(5)
C21 C20 C1 C2 23.1(5)
C21 C20 C1 C4 -165.8(4)
C21 C22 C23 C24 -0.2(5)
C3 N1 C4 C1 2.0(4)
C3 N1 C4 C8 -175.6(3)
C3 N1 C5 C6 134.0(4)
C3 C2 C1 C20 174.2(3)
C3 C2 C1 C4 1.6(4)
C16 C15 C14 C19 -2.6(5)
C16 C15 C14 C13 -178.4(3)
C16 C17 C18 C19 0.9(6)
C11 C10 C9 C8 0.9(6)
C6 C7 C8 C4 -5.8(5)
C6 C7 C8 C9 175.7(3)
C6 C7 C12 C11 -177.0(3)
C5 N1 C4 C1 176.5(3)
C5 N1 C4 C8 -1.1(5)
C5 N1 C3 C2 -175.1(3)
C5 N1 C3 C13 13.6(6)
